data_4101340
loop_
_publ_author_name
'Hayton, Trevor W'
'Boncella, James M'
'Scott, Brian L'
'Batista, Enrique R'
'Hay, P Jeffrey'

_publ_section_title
;
 Synthesis and reactivity of the imido analogues of the uranyl ion.
;
_journal_issue 32
_journal_name_full 'Journal of the American Chemical Society'
_journal_page_first 10549
_journal_page_last 10559
_journal_paper_doi 10.1021/ja0629155
_journal_volume 128
_journal_year 2006
_chemical_formula_sum 'C40 H66 I2 N2 O4 U'
_chemical_formula_weight 1130.78
_chemical_name_systematic
; 
 ? 
;
_space_group_IT_number 14
_symmetry_cell_setting monoclinic
_symmetry_space_group_name_Hall '-P 2ybc'
_symmetry_space_group_name_H-M 'P 1 21/c 1'
_atom_sites_solution_hydrogens geom
_atom_sites_solution_primary direct
_atom_sites_solution_secondary difmap
_audit_creation_method SHELXL-97
_cell_angle_alpha 90.00
_cell_angle_beta 90.3110(10)
_cell_angle_gamma 90.00
_cell_formula_units_Z 4
_cell_length_a 16.6844(6)
_cell_length_b 13.7864(5)
_cell_length_c 18.5403(7)
_cell_measurement_temperature 141(1)
_cell_volume 4264.5(3)
_computing_cell_refinement 'SAINT+, v. 7.06 (Bruker AXS, 2001)'
_computing_data_collection 'APEX II, v. 1.08 (Bruker AXS, 2003)'
_computing_data_reduction 'SAINT+, v. 7.06 (Bruker AXS, 2001)'
_computing_molecular_graphics 'SHELXTL, v. 6.10, (Bruker AXS, 2000)'
_computing_publication_material 'SHELXTL, v. 6.10, (Bruker AXS, 2000)'
_computing_structure_refinement 'SHELXL-97 (Sheldrick, 1997)'
_computing_structure_solution 'SHELXS-97 (Sheldrick, 1990)'
_diffrn_ambient_temperature 141(1)
_diffrn_measured_fraction_theta_full 1.000
_diffrn_measured_fraction_theta_max 0.935
_diffrn_measurement_device_type 'Bruker D8 with APEXII CCD'
_diffrn_measurement_method '\w scans'
_diffrn_radiation_monochromator graphite
_diffrn_radiation_source 'fine-focus sealed tube'
_diffrn_radiation_type MoK\a
_diffrn_radiation_wavelength 0.71073
_diffrn_reflns_av_R_equivalents 0.0520
_diffrn_reflns_av_sigmaI/netI 0.0509
_diffrn_reflns_limit_h_max 21
_diffrn_reflns_limit_h_min -22
_diffrn_reflns_limit_k_max 18
_diffrn_reflns_limit_k_min -18
_diffrn_reflns_limit_l_max 24
_diffrn_reflns_limit_l_min -24
_diffrn_reflns_number 47370
_diffrn_reflns_theta_full 25.00
_diffrn_reflns_theta_max 28.97
_diffrn_reflns_theta_min 1.22
_diffrn_standards_decay_% '< 2'
_diffrn_standards_interval_count 0
_diffrn_standards_interval_time 0
_diffrn_standards_number 0
_exptl_absorpt_coefficient_mu 5.293
_exptl_absorpt_correction_T_max 0.6768
_exptl_absorpt_correction_T_min 0.5245
_exptl_absorpt_correction_type multi-scan
_exptl_absorpt_process_details 'SADABS 2.03 (Sheldrick, 2001)'
_exptl_crystal_colour brown
_exptl_crystal_density_diffrn 1.761
_exptl_crystal_density_method 'not measured'
_exptl_crystal_description block
_exptl_crystal_F_000 2200
_exptl_crystal_size_max 0.14
_exptl_crystal_size_mid 0.12
_exptl_crystal_size_min 0.08
_refine_diff_density_max 2.167
_refine_diff_density_min -0.771
_refine_diff_density_rms 0.148
_refine_ls_extinction_method none
_refine_ls_goodness_of_fit_ref 1.061
_refine_ls_hydrogen_treatment noref
_refine_ls_matrix_type full
_refine_ls_number_parameters 460
_refine_ls_number_reflns 10573
_refine_ls_number_restraints 6
_refine_ls_restrained_S_all 1.068
_refine_ls_R_factor_all 0.0452
_refine_ls_R_factor_gt 0.0298
_refine_ls_shift/su_max 0.003
_refine_ls_shift/su_mean 0.000
_refine_ls_structure_factor_coef Fsqd
_refine_ls_weighting_details 'calc w=1/[\s^2^(Fo^2^)+(0.0256P)^2^+2.1000P] where P=(Fo^2^+2Fc^2^)/3'
_refine_ls_weighting_scheme calc
_refine_ls_wR_factor_gt 0.0643
_refine_ls_wR_factor_ref 0.0685
_reflns_number_gt 8272
_reflns_number_total 10573
_reflns_threshold_expression >2sigma(I)
_cod_data_source_file ja0629155si20060426_075244.cif
_cod_data_source_block apx182
_cod_original_sg_symbol_H-M 'P 21/c'
_cod_database_code 4101340

loop_
_symmetry_equiv_pos_as_xyz
'x, y, z'
'-x, y+1/2, -z+1/2'
'-x, -y, -z'
'x, -y-1/2, z-1/2'

loop_
_atom_site_label
_atom_site_type_symbol
_atom_site_fract_x
_atom_site_fract_y
_atom_site_fract_z
_atom_site_U_iso_or_equiv
_atom_site_adp_type
_atom_site_occupancy
_atom_site_symmetry_multiplicity
_atom_site_calc_flag
_atom_site_refinement_flags
_atom_site_disorder_assembly
_atom_site_disorder_group
U1 U 0.244176(8) 0.603118(10) 0.411766(7) 0.01256(4) Uani 1 1 d . . .
I1 I 0.087880(15) 0.675684(19) 0.337950(14) 0.01893(6) Uani 1 1 d . . .
I2 I 0.357850(15) 0.533029(19) 0.535374(13) 0.01914(6) Uani 1 1 d . . .
N1 N 0.20109(19) 0.4781(2) 0.39730(16) 0.0146(7) Uani 1 1 d . . .
N2 N 0.27413(19) 0.7293(2) 0.44092(17) 0.0163(7) Uani 1 1 d . . .
O1 O 0.15720(16) 0.61164(19) 0.51633(14) 0.0182(6) Uani 1 1 d . B .
O2 O 0.36230(16) 0.51997(19) 0.35186(14) 0.0180(6) Uani 1 1 d . . .
O3 O 0.28638(16) 0.67569(19) 0.29254(14) 0.0173(6) Uani 1 1 d . . .
O4 O 0.3148(4) -0.0004(4) 0.2796(3) 0.0982(19) Uani 1 1 d . . .
C1 C 0.1660(2) 0.3859(3) 0.3834(2) 0.0151(8) Uani 1 1 d . . .
C2 C 0.1379(2) 0.3638(3) 0.3127(2) 0.0186(9) Uani 1 1 d . . .
C3 C 0.1018(3) 0.2746(3) 0.3005(2) 0.0239(9) Uani 1 1 d . . .
H3 H 0.0826 0.2597 0.2547 0.029 Uiso 1 1 calc R . .
C4 C 0.0939(3) 0.2077(3) 0.3553(2) 0.0275(10) Uani 1 1 d . . .
H4 H 0.0694 0.1483 0.3464 0.033 Uiso 1 1 calc R . .
C5 C 0.1224(3) 0.2289(3) 0.4233(2) 0.0258(10) Uani 1 1 d . . .
H5 H 0.1170 0.1830 0.4597 0.031 Uiso 1 1 calc R . .
C6 C 0.1589(2) 0.3172(3) 0.4391(2) 0.0171(8) Uani 1 1 d . . .
C7 C 0.1453(3) 0.4343(3) 0.2504(2) 0.0212(9) Uani 1 1 d . . .
H7 H 0.1638 0.4966 0.2699 0.025 Uiso 1 1 calc R . .
C8 C 0.0653(3) 0.4514(3) 0.2122(3) 0.0321(11) Uani 1 1 d . . .
H8A H 0.0476 0.3922 0.1900 0.048 Uiso 1 1 calc R . .
H8B H 0.0717 0.5004 0.1759 0.048 Uiso 1 1 calc R . .
H8C H 0.0262 0.4724 0.2466 0.048 Uiso 1 1 calc R . .
C9 C 0.2084(3) 0.3979(3) 0.1967(2) 0.0329(11) Uani 1 1 d . . .
H9A H 0.2588 0.3894 0.2213 0.049 Uiso 1 1 calc R . .
H9B H 0.2146 0.4445 0.1587 0.049 Uiso 1 1 calc R . .
H9C H 0.1914 0.3370 0.1767 0.049 Uiso 1 1 calc R . .
C10 C 0.1922(2) 0.3338(3) 0.5145(2) 0.0190(8) Uani 1 1 d . . .
H10 H 0.2065 0.4025 0.5187 0.023 Uiso 1 1 calc R . .
C11 C 0.1318(3) 0.3109(3) 0.5735(2) 0.0282(10) Uani 1 1 d . . .
H11A H 0.0820 0.3427 0.5629 0.042 Uiso 1 1 calc R . .
H11B H 0.1521 0.3334 0.6191 0.042 Uiso 1 1 calc R . .
H11C H 0.1233 0.2421 0.5757 0.042 Uiso 1 1 calc R . .
C12 C 0.2690(3) 0.2741(3) 0.5254(2) 0.0274(10) Uani 1 1 d . . .
H12A H 0.2567 0.2063 0.5212 0.041 Uiso 1 1 calc R . .
H12B H 0.2909 0.2869 0.5724 0.041 Uiso 1 1 calc R . .
H12C H 0.3075 0.2917 0.4893 0.041 Uiso 1 1 calc R . .
C13 C 0.2982(2) 0.8202(3) 0.4695(2) 0.0154(8) Uani 1 1 d . . .
C14 C 0.3805(2) 0.8401(3) 0.4803(2) 0.0179(8) Uani 1 1 d . . .
C15 C 0.4012(3) 0.9279(3) 0.5134(2) 0.0261(10) Uani 1 1 d . . .
H15 H 0.4550 0.9412 0.5222 0.031 Uiso 1 1 calc R . .
C16 C 0.3447(3) 0.9953(3) 0.5332(3) 0.0306(11) Uani 1 1 d . . .
H16 H 0.3602 1.0532 0.5550 0.037 Uiso 1 1 calc R . .
C17 C 0.2641(3) 0.9759(3) 0.5203(2) 0.0241(9) Uani 1 1 d . . .
H17 H 0.2259 1.0216 0.5336 0.029 Uiso 1 1 calc R . .
C18 C 0.2388(2) 0.8894(3) 0.4879(2) 0.0170(8) Uani 1 1 d . . .
C19 C 0.4452(2) 0.7722(3) 0.4553(2) 0.0226(9) Uani 1 1 d . . .
H19 H 0.4197 0.7111 0.4409 0.027 Uiso 1 1 calc R . .
C20 C 0.5057(3) 0.7497(4) 0.5148(3) 0.0327(11) Uani 1 1 d . . .
H20A H 0.5356 0.8072 0.5263 0.049 Uiso 1 1 calc R . .
H20B H 0.5418 0.7000 0.4987 0.049 Uiso 1 1 calc R . .
H20C H 0.4780 0.7276 0.5570 0.049 Uiso 1 1 calc R . .
C21 C 0.4879(3) 0.8135(4) 0.3894(2) 0.0290(10) Uani 1 1 d . . .
H21A H 0.4502 0.8208 0.3505 0.043 Uiso 1 1 calc R . .
H21B H 0.5299 0.7701 0.3751 0.043 Uiso 1 1 calc R . .
H21C H 0.5105 0.8756 0.4013 0.043 Uiso 1 1 calc R . .
C22 C 0.1512(2) 0.8763(3) 0.4694(2) 0.0223(9) Uani 1 1 d . . .
H22 H 0.1416 0.8071 0.4608 0.027 Uiso 1 1 calc R . .
C23 C 0.0949(3) 0.9095(4) 0.5294(3) 0.0435(14) Uani 1 1 d . . .
H23A H 0.1142 0.8856 0.5749 0.065 Uiso 1 1 calc R . .
H23B H 0.0421 0.8845 0.5204 0.065 Uiso 1 1 calc R . .
H23C H 0.0931 0.9790 0.5305 0.065 Uiso 1 1 calc R . .
C24 C 0.1319(3) 0.9312(4) 0.3993(3) 0.0399(13) Uani 1 1 d . . .
H24A H 0.1386 0.9996 0.4071 0.060 Uiso 1 1 calc R . .
H24B H 0.0776 0.9182 0.3851 0.060 Uiso 1 1 calc R . .
H24C H 0.1676 0.9101 0.3620 0.060 Uiso 1 1 calc R . .
C25 C 0.2853(3) 0.6299(3) 0.2220(2) 0.0222(9) Uani 1 1 d . . .
H25A H 0.2318 0.6309 0.2014 0.027 Uiso 1 1 calc R . .
H25B H 0.3036 0.5632 0.2251 0.027 Uiso 1 1 calc R . .
C26 C 0.3430(3) 0.6910(3) 0.1768(2) 0.0262(10) Uani 1 1 d . . .
H26A H 0.3956 0.6612 0.1751 0.031 Uiso 1 1 calc R . .
H26B H 0.3229 0.6984 0.1279 0.031 Uiso 1 1 calc R . .
C27 C 0.3467(3) 0.7888(4) 0.2149(2) 0.0310(11) Uani 1 1 d . . .
H27A H 0.4003 0.8015 0.2331 0.037 Uiso 1 1 calc R . .
H27B H 0.3312 0.8408 0.1825 0.037 Uiso 1 1 calc R . .
C28 C 0.2875(3) 0.7791(3) 0.2765(2) 0.0225(9) Uani 1 1 d . . .
H28A H 0.3050 0.8161 0.3181 0.027 Uiso 1 1 calc R . .
H28B H 0.2347 0.8015 0.2619 0.027 Uiso 1 1 calc R . .
C29 C 0.3742(3) 0.4153(3) 0.3544(2) 0.0228(9) Uani 1 1 d . . .
H29A H 0.3257 0.3815 0.3400 0.027 Uiso 1 1 calc R . .
H29B H 0.3890 0.3947 0.4027 0.027 Uiso 1 1 calc R . .
C30 C 0.4412(3) 0.3948(4) 0.3020(3) 0.0423(14) Uani 1 1 d . . .
H30A H 0.4805 0.3515 0.3236 0.051 Uiso 1 1 calc R . .
H30B H 0.4203 0.3648 0.2585 0.051 Uiso 1 1 calc R . .
C31 C 0.4786(3) 0.4913(4) 0.2850(3) 0.0322(11) Uani 1 1 d . . .
H31A H 0.4663 0.5110 0.2359 0.039 Uiso 1 1 calc R . .
H31B H 0.5364 0.4889 0.2911 0.039 Uiso 1 1 calc R . .
C32 C 0.4413(2) 0.5600(3) 0.3388(2) 0.0238(9) Uani 1 1 d . . .
H32A H 0.4725 0.5621 0.3831 0.029 Uiso 1 1 calc R . .
H32B H 0.4374 0.6250 0.3191 0.029 Uiso 1 1 calc R . .
C33 C 0.1725(3) 0.6642(3) 0.5839(2) 0.0242(10) Uani 1 1 d . . .
H33A H 0.1861 0.7313 0.5739 0.029 Uiso 1 1 calc R A 1
H33B H 0.2166 0.6346 0.6101 0.029 Uiso 1 1 calc R A 1
C34 C 0.0975(5) 0.6592(8) 0.6274(4) 0.027(2) Uani 0.69(2) 1 d P B 1
H34A H 0.0633 0.7148 0.6181 0.032 Uiso 0.69(2) 1 calc PR B 1
H34B H 0.1095 0.6560 0.6786 0.032 Uiso 0.69(2) 1 calc PR B 1
C34B C 0.1266(11) 0.6061(15) 0.6354(8) 0.024(5) Uani 0.31(2) 1 d P B 2
H34C H 0.1600 0.5543 0.6543 0.029 Uiso 0.31(2) 1 calc PR B 2
H34D H 0.1100 0.6466 0.6755 0.029 Uiso 0.31(2) 1 calc PR B 2
C35 C 0.0585(3) 0.5663(4) 0.6013(2) 0.0315(11) Uani 1 1 d . . .
H35A H 0.0801 0.5104 0.6266 0.038 Uiso 1 1 calc R B 1
H35B H 0.0009 0.5683 0.6079 0.038 Uiso 1 1 calc R B 1
C36 C 0.0795(2) 0.5632(3) 0.5225(2) 0.0206(9) Uani 1 1 d . B .
H36A H 0.0830 0.4967 0.5059 0.025 Uiso 1 1 calc R . .
H36B H 0.0392 0.5968 0.4941 0.025 Uiso 1 1 calc R . .
C37 C 0.3394(6) 0.0504(6) 0.3399(4) 0.086(3) Uani 1 1 d . . .
H37A H 0.3878 0.0209 0.3592 0.103 Uiso 1 1 calc R . .
H37B H 0.2983 0.0463 0.3766 0.103 Uiso 1 1 calc R . .
C38 C 0.3545(7) 0.1486(6) 0.3243(5) 0.121(3) Uani 1 1 d U . .
H38A H 0.4111 0.1637 0.3291 0.145 Uiso 1 1 calc R . .
H38B H 0.3240 0.1912 0.3555 0.145 Uiso 1 1 calc R . .
C39 C 0.3256(6) 0.1569(5) 0.2435(5) 0.103(3) Uani 1 1 d . . .
H39A H 0.2951 0.2158 0.2350 0.123 Uiso 1 1 calc R . .
H39B H 0.3700 0.1537 0.2101 0.123 Uiso 1 1 calc R . .
C40 C 0.2757(4) 0.0713(5) 0.2397(4) 0.071(2) Uani 1 1 d . . .
H40A H 0.2233 0.0845 0.2598 0.085 Uiso 1 1 calc R . .
H40B H 0.2689 0.0508 0.1900 0.085 Uiso 1 1 calc R . .

loop_
_atom_site_aniso_label
_atom_site_aniso_U_11
_atom_site_aniso_U_22
_atom_site_aniso_U_33
_atom_site_aniso_U_23
_atom_site_aniso_U_13
_atom_site_aniso_U_12
U1 0.01140(7) 0.01269(7) 0.01359(7) -0.00036(6) 0.00043(5) -0.00029(6)
I1 0.01407(13) 0.01957(14) 0.02311(14) 0.00084(11) -0.00269(10) 0.00093(10)
I2 0.01806(13) 0.02239(14) 0.01694(13) 0.00169(11) -0.00245(10) 0.00086(11)
N1 0.0151(16) 0.0170(17) 0.0116(16) -0.0003(13) -0.0013(13) -0.0022(14)
N2 0.0136(16) 0.0202(18) 0.0150(16) 0.0002(14) 0.0005(13) 0.0018(14)
O1 0.0160(14) 0.0199(15) 0.0186(14) -0.0029(12) 0.0031(11) -0.0037(12)
O2 0.0158(14) 0.0186(15) 0.0198(15) 0.0023(12) 0.0039(11) 0.0020(12)
O3 0.0215(15) 0.0145(14) 0.0159(14) -0.0004(11) 0.0001(11) 0.0001(12)
O4 0.130(5) 0.067(4) 0.097(4) 0.006(3) 0.026(4) -0.006(3)
C1 0.0134(19) 0.0133(19) 0.019(2) -0.0012(16) 0.0023(15) 0.0025(16)
C2 0.015(2) 0.018(2) 0.023(2) -0.0004(17) 0.0046(16) -0.0019(16)
C3 0.026(2) 0.022(2) 0.025(2) -0.0012(18) -0.0042(18) -0.0059(18)
C4 0.027(2) 0.017(2) 0.039(3) -0.001(2) -0.002(2) -0.0056(18)
C5 0.030(2) 0.019(2) 0.029(2) 0.0007(19) -0.0006(19) -0.0043(19)
C6 0.0120(19) 0.018(2) 0.022(2) 0.0013(17) -0.0001(16) -0.0012(16)
C7 0.025(2) 0.019(2) 0.019(2) -0.0029(17) -0.0020(17) -0.0042(18)
C8 0.040(3) 0.028(3) 0.029(3) 0.003(2) -0.009(2) -0.002(2)
C9 0.050(3) 0.025(2) 0.024(2) -0.006(2) 0.005(2) -0.010(2)
C10 0.018(2) 0.017(2) 0.022(2) 0.0028(17) 0.0023(16) 0.0018(17)
C11 0.030(3) 0.032(3) 0.022(2) 0.009(2) 0.0024(19) 0.005(2)
C12 0.026(2) 0.025(2) 0.031(2) 0.005(2) -0.007(2) 0.0045(19)
C13 0.021(2) 0.0136(19) 0.0116(18) 0.0010(15) 0.0008(15) -0.0008(16)
C14 0.020(2) 0.018(2) 0.016(2) 0.0039(16) -0.0019(16) -0.0020(17)
C15 0.022(2) 0.027(2) 0.030(2) -0.0009(19) -0.0070(19) -0.0081(19)
C16 0.032(3) 0.019(2) 0.040(3) -0.006(2) -0.004(2) -0.006(2)
C17 0.027(2) 0.014(2) 0.031(2) -0.0023(18) 0.0010(19) 0.0021(18)
C18 0.018(2) 0.018(2) 0.0148(19) 0.0036(16) -0.0010(16) -0.0033(17)
C19 0.014(2) 0.024(2) 0.030(2) -0.0018(19) 0.0022(17) -0.0018(17)
C20 0.019(2) 0.039(3) 0.040(3) 0.000(2) -0.007(2) 0.001(2)
C21 0.021(2) 0.037(3) 0.029(2) 0.000(2) 0.0021(19) -0.007(2)
C22 0.018(2) 0.017(2) 0.032(2) -0.0047(18) -0.0005(18) 0.0005(17)
C23 0.027(3) 0.035(3) 0.069(4) -0.019(3) 0.012(3) -0.003(2)
C24 0.045(3) 0.024(2) 0.051(3) -0.001(2) -0.028(3) 0.003(2)
C25 0.029(2) 0.024(2) 0.014(2) -0.0008(17) 0.0007(17) -0.0009(19)
C26 0.027(2) 0.036(3) 0.016(2) 0.0065(19) -0.0004(18) -0.002(2)
C27 0.035(3) 0.040(3) 0.018(2) 0.007(2) -0.003(2) -0.015(2)
C28 0.027(2) 0.018(2) 0.022(2) 0.0048(17) -0.0041(18) -0.0024(18)
C29 0.022(2) 0.018(2) 0.028(2) 0.0001(18) 0.0082(18) 0.0039(17)
C30 0.045(3) 0.030(3) 0.052(3) -0.006(3) 0.028(3) 0.006(2)
C31 0.024(2) 0.040(3) 0.033(3) 0.000(2) 0.010(2) 0.001(2)
C32 0.014(2) 0.026(2) 0.031(2) 0.0018(19) 0.0017(18) 0.0014(18)
C33 0.027(2) 0.027(2) 0.020(2) -0.0077(18) 0.0045(18) -0.0052(19)
C34 0.021(4) 0.038(6) 0.022(4) -0.009(3) 0.001(3) 0.000(4)
C34B 0.029(9) 0.021(10) 0.022(7) 0.000(7) 0.012(6) 0.001(8)
C35 0.024(2) 0.042(3) 0.030(3) -0.006(2) 0.013(2) -0.009(2)
C36 0.0098(19) 0.023(2) 0.029(2) 0.0022(18) 0.0028(17) -0.0042(17)
C37 0.128(8) 0.082(6) 0.048(4) 0.005(4) 0.013(5) -0.009(5)
C38 0.193(8) 0.053(4) 0.117(6) -0.032(5) -0.056(6) -0.010(5)
C39 0.170(10) 0.035(4) 0.102(7) 0.026(4) -0.037(6) 0.008(5)
C40 0.066(5) 0.073(5) 0.073(5) 0.012(4) 0.004(4) 0.021(4)

loop_
_atom_type_symbol
_atom_type_description
_atom_type_scat_dispersion_real
_atom_type_scat_dispersion_imag
_atom_type_scat_source
C C 0.0033 0.0016 'International Tables Vol C Tables 4.2.6.8 and 6.1.1.4'
H H 0.0000 0.0000 'International Tables Vol C Tables 4.2.6.8 and 6.1.1.4'
N N 0.0061 0.0033 'International Tables Vol C Tables 4.2.6.8 and 6.1.1.4'
O O 0.0106 0.0060 'International Tables Vol C Tables 4.2.6.8 and 6.1.1.4'
I I -0.4742 1.8119 'International Tables Vol C Tables 4.2.6.8 and 6.1.1.4'
U U -9.6767 9.6646 'International Tables Vol C Tables 4.2.6.8 and 6.1.1.4'

loop_
_geom_angle_atom_site_label_1
_geom_angle_atom_site_label_2
_geom_angle_atom_site_label_3
_geom_angle
N1 U1 N2 169.33(13)
N1 U1 O1 85.92(11)
N2 U1 O1 83.42(11)
N1 U1 O3 110.17(11)
N2 U1 O3 79.13(11)
O1 U1 O3 147.99(9)
N1 U1 O2 79.72(11)
N2 U1 O2 109.64(11)
O1 U1 O2 146.96(9)
O3 U1 O2 64.93(9)
N1 U1 I1 85.02(10)
N2 U1 I1 92.85(10)
O1 U1 I1 80.35(6)
O3 U1 I1 74.00(6)
O2 U1 I1 127.19(6)
N1 U1 I2 92.93(9)
N2 U1 I2 85.19(9)
O1 U1 I2 78.01(6)
O3 U1 I2 126.39(6)
O2 U1 I2 73.23(6)
I1 U1 I2 158.355(9)
C1 N1 U1 176.9(3)
C13 N2 U1 174.5(3)
C36 O1 C33 107.9(3)
C36 O1 U1 125.0(2)
C33 O1 U1 127.1(2)
C32 O2 C29 105.0(3)
C32 O2 U1 127.5(2)
C29 O2 U1 122.6(2)
C25 O3 C28 104.0(3)
C25 O3 U1 127.8(2)
C28 O3 U1 124.7(2)
C40 O4 C37 101.9(6)
C6 C1 N1 120.3(3)
C6 C1 C2 120.2(4)
N1 C1 C2 119.5(3)
C3 C2 C1 118.8(4)
C3 C2 C7 118.8(4)
C1 C2 C7 122.5(4)
C4 C3 C2 121.0(4)
C5 C4 C3 119.9(4)
C4 C5 C6 121.8(4)
C5 C6 C1 118.2(4)
C5 C6 C10 118.9(4)
C1 C6 C10 122.8(4)
C2 C7 C8 112.3(4)
C2 C7 C9 110.0(4)
C8 C7 C9 110.5(4)
C6 C10 C11 112.9(3)
C6 C10 C12 109.9(3)
C11 C10 C12 110.4(3)
C14 C13 N2 119.9(3)
C14 C13 C18 121.0(4)
N2 C13 C18 119.1(3)
C15 C14 C13 117.9(4)
C15 C14 C19 119.8(4)
C13 C14 C19 122.2(4)
C16 C15 C14 122.2(4)
C15 C16 C17 119.2(4)
C16 C17 C18 121.8(4)
C17 C18 C13 117.8(4)
C17 C18 C22 119.2(4)
C13 C18 C22 122.9(4)
C14 C19 C20 112.2(4)
C14 C19 C21 110.7(4)
C20 C19 C21 110.2(4)
C18 C22 C23 113.4(4)
C18 C22 C24 109.3(4)
C23 C22 C24 110.0(4)
O3 C25 C26 104.5(3)
C27 C26 C25 104.9(3)
C28 C27 C26 104.2(4)
O3 C28 C27 104.4(3)
O2 C29 C30 105.4(3)
C31 C30 C29 106.2(4)
C30 C31 C32 104.0(4)
O2 C32 C31 104.5(3)
C34B C33 O1 101.4(7)
C34B C33 C34 35.0(7)
O1 C33 C34 107.2(4)
C33 C34 C35 103.1(5)
C35 C34B C33 110.1(11)
C34B C35 C36 104.8(6)
C34B C35 C34 35.2(7)
C36 C35 C34 103.4(4)
O1 C36 C35 105.9(3)
O4 C37 C38 112.0(6)
C37 C38 C39 102.2(6)
C40 C39 C38 99.2(6)
O4 C40 C39 106.5(6)

loop_
_geom_bond_atom_site_label_1
_geom_bond_atom_site_label_2
_geom_bond_distance
U1 N1 1.886(3)
U1 N2 1.888(3)
U1 O1 2.431(3)
U1 O3 2.530(3)
U1 O2 2.541(3)
U1 I1 3.1041(3)
U1 I2 3.1202(3)
N1 C1 1.422(5)
N2 C13 1.418(5)
O1 C36 1.464(4)
O1 C33 1.468(5)
O2 C32 1.449(5)
O2 C29 1.458(5)
O3 C25 1.452(5)
O3 C28 1.456(5)
O4 C40 1.394(8)
O4 C37 1.380(9)
C1 C6 1.408(5)
C1 C2 1.422(5)
C2 C3 1.388(6)
C2 C7 1.515(6)
C3 C4 1.379(6)
C4 C5 1.376(6)
C5 C6 1.391(6)
C6 C10 1.519(5)
C7 C8 1.526(6)
C7 C9 1.538(6)
C10 C11 1.525(6)
C10 C12 1.535(6)
C13 C14 1.412(5)
C13 C18 1.419(5)
C14 C15 1.399(6)
C14 C19 1.506(6)
C15 C16 1.375(6)
C16 C17 1.391(6)
C17 C18 1.400(5)
C18 C22 1.510(6)
C19 C20 1.524(6)
C19 C21 1.527(6)
C22 C23 1.530(6)
C22 C24 1.536(6)
C25 C26 1.531(6)
C26 C27 1.523(6)
C27 C28 1.520(6)
C29 C30 1.512(6)
C30 C31 1.504(7)
C31 C32 1.513(6)
C33 C34B 1.466(14)
C33 C34 1.494(8)
C34 C35 1.514(9)
C34B C35 1.409(16)
C35 C36 1.504(6)
C37 C38 1.407(10)
C38 C39 1.576(11)
C39 C40 1.446(10)
